data_2018745
loop_
_publ_author_name
'H\"utzler, Wilhelm Maximilian'
'Bolte, Michael'

_publ_section_title
;
 Five pseudopolymorphs of 6-amino-2-thiouracil: absence of
 N---H&#x00B7;&#x00B7;&#x00B7;S hydrogen bonds
;
_journal_coeditor_code FG3285
_journal_issue 1
_journal_name_full 'Acta Crystallographica Section C'
_journal_page_first 93
_journal_page_last 100
_journal_paper_doi 10.1107/S010827011204930X
_journal_volume 69
_journal_year 2013
_chemical_formula_iupac 'C4 H5 N3 O S, 2C3 H7 N O'
_chemical_formula_moiety 'C4 H5 N3 O S, 2(C3 H7 N O)'
_chemical_formula_sum 'C10 H19 N5 O3 S'
_chemical_formula_weight 289.36
_chemical_name_systematic
;
6-Amino-2-thiouracil dimethylformamide disolvate
;
_space_group_IT_number 2
_symmetry_cell_setting triclinic
_symmetry_space_group_name_Hall '-P 1'
_symmetry_space_group_name_H-M 'P -1'
_atom_sites_solution_hydrogens geom
_atom_sites_solution_primary direct
_atom_sites_solution_secondary difmap
_audit_creation_method SHELXL-97
_cell_angle_alpha 89.774(19)
_cell_angle_beta 89.466(17)
_cell_angle_gamma 76.691(17)
_cell_formula_units_Z 4
_cell_length_a 8.0894(16)
_cell_length_b 12.037(3)
_cell_length_c 15.390(3)
_cell_measurement_reflns_used 3717
_cell_measurement_temperature 173(2)
_cell_measurement_theta_max 25.59
_cell_measurement_theta_min 3.43
_cell_volume 1458.2(6)
_computing_cell_refinement 'X-AREA (Stoe & Cie, 2001)'
_computing_data_collection 'X-AREA (Stoe & Cie, 2001)'
_computing_data_reduction 'X-AREA (Stoe & Cie, 2001)'
_computing_molecular_graphics
;
Mercury (Macrae <i>et al.</i>, 2008) and XP in SHELXTL-Plus (Sheldrick,
2008)
;
_computing_publication_material 'publCIF (Westrip, 2010)'
_computing_structure_refinement 'SHELXL97 (Sheldrick, 2008)'
_computing_structure_solution 'SHELXS97 (Sheldrick, 2008)'
_diffrn_ambient_temperature 173(2)
_diffrn_measured_fraction_theta_full 0.992
_diffrn_measured_fraction_theta_max 0.983
_diffrn_measurement_device_type 'Stoe IPDS II two-circle'
_diffrn_measurement_method \w
_diffrn_radiation_monochromator 'Genix 3D multilayer optics'
_diffrn_radiation_source 'Genix 3D I\mS microfocus X-ray source'
_diffrn_radiation_type MoK\a
_diffrn_radiation_wavelength 0.71073
_diffrn_reflns_av_R_equivalents 0.1051
_diffrn_reflns_av_sigmaI/netI 0.1771
_diffrn_reflns_limit_h_max 9
_diffrn_reflns_limit_h_min -9
_diffrn_reflns_limit_k_max 14
_diffrn_reflns_limit_k_min -14
_diffrn_reflns_limit_l_max 17
_diffrn_reflns_limit_l_min -18
_diffrn_reflns_number 11063
_diffrn_reflns_theta_full 25.00
_diffrn_reflns_theta_max 25.66
_diffrn_reflns_theta_min 3.43
_diffrn_standards_number 0
_exptl_absorpt_coefficient_mu 0.234
_exptl_absorpt_correction_T_max 0.9769
_exptl_absorpt_correction_T_min 0.9330
_exptl_absorpt_correction_type multi-scan
_exptl_absorpt_process_details '(X-AREA; Stoe & Cie, 2001)'
_exptl_crystal_colour colourless
_exptl_crystal_density_diffrn 1.318
_exptl_crystal_density_method 'not measured'
_exptl_crystal_description needle
_exptl_crystal_F_000 616
_exptl_crystal_size_max 0.30
_exptl_crystal_size_mid 0.15
_exptl_crystal_size_min 0.10
_refine_diff_density_max 0.213
_refine_diff_density_min -0.398
_refine_ls_extinction_method none
_refine_ls_goodness_of_fit_ref 0.899
_refine_ls_hydrogen_treatment constr
_refine_ls_matrix_type full
_refine_ls_number_parameters 351
_refine_ls_number_reflns 5428
_refine_ls_number_restraints 0
_refine_ls_restrained_S_all 0.899
_refine_ls_R_factor_all 0.1932
_refine_ls_R_factor_gt 0.0770
_refine_ls_shift/su_max 0.000
_refine_ls_shift/su_mean 0.000
_refine_ls_structure_factor_coef Fsqd
_refine_ls_weighting_details 'calc w=1/[\s^2^(Fo^2^)+(0.0408P)^2^+0.0000P] where P=(Fo^2^+2Fc^2^)/3'
_refine_ls_weighting_scheme calc
_refine_ls_wR_factor_gt 0.1524
_refine_ls_wR_factor_ref 0.1990
_reflns_number_gt 1966
_reflns_number_total 5428
_reflns_threshold_expression I>2\s(I)
_cod_data_source_file fg3285.cif
_cod_data_source_block Ia
_cod_original_cell_volume 1458.2(5)
_cod_database_code 2018745
_cod_database_fobs_code 2018745

loop_
_symmetry_equiv_pos_as_xyz
'x, y, z'
'-x, -y, -z'

loop_
_atom_site_type_symbol
_atom_site_label
_atom_site_fract_x
_atom_site_fract_y
_atom_site_fract_z
_atom_site_U_iso_or_equiv
_atom_site_adp_type
_atom_site_calc_flag
_atom_site_refinement_flags
_atom_site_occupancy
_atom_site_symmetry_multiplicity
N N1A 0.6207(8) 0.3706(5) 0.2390(4) 0.0619(15) Uani d . 1 1
H H1A 0.5576 0.4406 0.2428 0.074 Uiso calc R 1 1
C C2A 0.6119(10) 0.3098(6) 0.1637(5) 0.067(2) Uani d . 1 1
S S21A 0.4830(3) 0.36552(18) 0.08513(14) 0.0722(6) Uani d . 1 1
N N3A 0.7130(8) 0.2038(5) 0.1634(4) 0.0632(16) Uani d . 1 1
H H3A 0.7152 0.1637 0.1155 0.076 Uiso calc R 1 1
C C4A 0.8130(10) 0.1521(6) 0.2306(5) 0.067(2) Uani d . 1 1
O O41A 0.8954(7) 0.0520(4) 0.2175(3) 0.0719(15) Uani d . 1 1
C C5A 0.8172(10) 0.2165(6) 0.3059(5) 0.0629(18) Uani d . 1 1
H H5A 0.8837 0.1841 0.3542 0.076 Uiso calc R 1 1
C C6A 0.7233(9) 0.3275(6) 0.3088(5) 0.0615(17) Uani d . 1 1
N N61A 0.7177(8) 0.4003(5) 0.3751(4) 0.0713(18) Uani d . 1 1
H H61A 0.7777 0.3784 0.4221 0.086 Uiso calc R 1 1
H H61B 0.6540 0.4701 0.3716 0.086 Uiso calc R 1 1
N N1B 0.1386(8) 0.8772(5) 0.2615(4) 0.0640(16) Uani d . 1 1
H H1B 0.0654 0.9436 0.2583 0.077 Uiso calc R 1 1
C C2B 0.2364(10) 0.8545(6) 0.3330(4) 0.0636(18) Uani d . 1 1
S S21B 0.2231(3) 0.95078(18) 0.41132(14) 0.0740(6) Uani d . 1 1
N N3B 0.3436(8) 0.7511(5) 0.3356(4) 0.0649(16) Uani d . 1 1
H H3B 0.4027 0.7320 0.3833 0.078 Uiso calc R 1 1
C C4B 0.3679(9) 0.6714(6) 0.2679(5) 0.0619(18) Uani d . 1 1
O O41B 0.4763(7) 0.5793(4) 0.2823(4) 0.0737(15) Uani d . 1 1
C C5B 0.2648(10) 0.6986(6) 0.1953(5) 0.0639(19) Uani d . 1 1
H H5B 0.2760 0.6467 0.1481 0.077 Uiso calc R 1 1
C C6B 0.1471(11) 0.8008(6) 0.1921(5) 0.0675(19) Uani d . 1 1
N N61B 0.0401(8) 0.8374(5) 0.1262(4) 0.0693(18) Uani d . 1 1
H H61C 0.0419 0.7943 0.0799 0.083 Uiso calc R 1 1
H H61D -0.0319 0.9043 0.1293 0.083 Uiso calc R 1 1
C C1W 1.0400(11) 0.2311(7) 0.5340(5) 0.071(2) Uani d . 1 1
H H1W 1.0448 0.1682 0.4962 0.085 Uiso calc R 1 1
O O11W 0.9387(8) 0.3215(5) 0.5153(4) 0.0842(17) Uani d . 1 1
N N2W 1.1423(9) 0.2137(5) 0.6018(4) 0.0685(17) Uani d . 1 1
C C3W 1.1433(11) 0.3082(7) 0.6621(5) 0.077(2) Uani d . 1 1
H H3W1 1.2550 0.3267 0.6603 0.116 Uiso calc R 1 1
H H3W2 1.1193 0.2854 0.7212 0.116 Uiso calc R 1 1
H H3W3 1.0561 0.3754 0.6449 0.116 Uiso calc R 1 1
C C4W 1.2571(12) 0.1054(7) 0.6196(5) 0.083(3) Uani d . 1 1
H H4W1 1.2453 0.0502 0.5748 0.125 Uiso calc R 1 1
H H4W2 1.2298 0.0774 0.6767 0.125 Uiso calc R 1 1
H H4W3 1.3742 0.1150 0.6196 0.125 Uiso calc R 1 1
C C1X 0.6257(12) 0.0847(7) -0.0346(6) 0.078(2) Uani d . 1 1
H H1X 0.5481 0.1571 -0.0317 0.093 Uiso calc R 1 1
O O11X 0.7257(8) 0.0565(5) 0.0255(4) 0.0790(16) Uani d . 1 1
N N2X 0.6202(9) 0.0182(5) -0.1047(4) 0.0724(18) Uani d . 1 1
C C3X 0.7311(14) -0.0945(8) -0.1101(6) 0.091(3) Uani d . 1 1
H H3X1 0.8148 -0.1041 -0.0634 0.137 Uiso calc R 1 1
H H3X2 0.7900 -0.1035 -0.1664 0.137 Uiso calc R 1 1
H H3X3 0.6637 -0.1521 -0.1040 0.137 Uiso calc R 1 1
C C4X 0.4977(13) 0.0559(9) -0.1725(6) 0.092(3) Uani d . 1 1
H H4X1 0.4377 0.1351 -0.1617 0.138 Uiso calc R 1 1
H H4X2 0.4158 0.0072 -0.1730 0.138 Uiso calc R 1 1
H H4X3 0.5564 0.0508 -0.2289 0.138 Uiso calc R 1 1
C C1Y 0.5633(12) 0.7282(8) 0.5370(6) 0.080(2) Uani d . 1 1
H H1Y 0.4968 0.8043 0.5391 0.096 Uiso calc R 1 1
O O11Y 0.5486(8) 0.6677(5) 0.4728(4) 0.0881(19) Uani d . 1 1
N N2Y 0.6683(9) 0.6904(6) 0.6026(4) 0.0738(18) Uani d . 1 1
C C3Y 0.7693(12) 0.5757(7) 0.6038(6) 0.086(3) Uani d . 1 1
H H3Y1 0.7319 0.5316 0.5576 0.128 Uiso calc R 1 1
H H3Y2 0.7561 0.5406 0.6602 0.128 Uiso calc R 1 1
H H3Y3 0.8890 0.5766 0.5943 0.128 Uiso calc R 1 1
C C4Y 0.6885(14) 0.7645(8) 0.6737(6) 0.091(3) Uani d . 1 1
H H4Y1 0.6174 0.8411 0.6637 0.137 Uiso calc R 1 1
H H4Y2 0.8078 0.7688 0.6772 0.137 Uiso calc R 1 1
H H4Y3 0.6541 0.7339 0.7283 0.137 Uiso calc R 1 1
C C1Z 0.1333(11) 0.5901(7) -0.0315(5) 0.069(2) Uani d . 1 1
H H1Z 0.2239 0.5594 0.0067 0.083 Uiso calc R 1 1
O O11Z 0.0410(8) 0.6853(5) -0.0145(4) 0.0794(16) Uani d . 1 1
N N2Z 0.1114(8) 0.5285(5) -0.1012(4) 0.0656(16) Uani d . 1 1
C C3Z -0.0206(12) 0.5717(8) -0.1636(5) 0.081(2) Uani d . 1 1
H H3Z1 -0.0889 0.6454 -0.1437 0.122 Uiso calc R 1 1
H H3Z2 -0.0935 0.5174 -0.1693 0.122 Uiso calc R 1 1
H H3Z3 0.0312 0.5814 -0.2201 0.122 Uiso calc R 1 1
C C4Z 0.2233(12) 0.4162(7) -0.1166(5) 0.077(2) Uani d . 1 1
H H4Z1 0.3169 0.4032 -0.0751 0.116 Uiso calc R 1 1
H H4Z2 0.2692 0.4129 -0.1759 0.116 Uiso calc R 1 1
H H4Z3 0.1587 0.3571 -0.1091 0.116 Uiso calc R 1 1

loop_
_atom_site_aniso_label
_atom_site_aniso_U_11
_atom_site_aniso_U_22
_atom_site_aniso_U_33
_atom_site_aniso_U_12
_atom_site_aniso_U_13
_atom_site_aniso_U_23
N1A 0.056(4) 0.060(3) 0.065(3) -0.004(3) -0.008(3) 0.000(2)
C2A 0.065(5) 0.080(4) 0.054(3) -0.011(4) 0.002(3) 0.000(3)
S21A 0.0642(12) 0.0743(10) 0.0750(11) -0.0094(9) -0.0123(10) 0.0019(8)
N3A 0.053(4) 0.070(3) 0.063(3) -0.005(3) -0.010(3) 0.002(3)
C4A 0.059(5) 0.065(4) 0.071(4) -0.003(3) -0.006(4) -0.006(3)
O41A 0.073(4) 0.065(3) 0.069(3) 0.002(3) -0.007(3) 0.000(2)
C5A 0.061(4) 0.058(3) 0.066(4) -0.008(3) -0.003(3) -0.003(3)
C6A 0.049(4) 0.071(4) 0.064(4) -0.013(3) -0.006(3) -0.004(3)
N61A 0.067(4) 0.077(3) 0.066(3) -0.009(3) -0.010(3) -0.010(3)
N1B 0.059(4) 0.064(3) 0.065(3) -0.004(3) -0.001(3) -0.011(2)
C2B 0.061(4) 0.074(4) 0.056(3) -0.013(3) 0.001(3) -0.002(3)
S21B 0.0723(13) 0.0719(10) 0.0749(12) -0.0104(10) -0.0014(10) -0.0105(9)
N3B 0.056(4) 0.065(3) 0.067(3) -0.001(3) -0.002(3) -0.003(3)
C4B 0.049(4) 0.059(4) 0.075(4) -0.008(3) 0.009(3) -0.008(3)
O41B 0.068(3) 0.069(3) 0.076(3) 0.001(3) 0.000(3) -0.008(2)
C5B 0.059(4) 0.065(4) 0.064(4) -0.005(3) 0.000(3) -0.004(3)
C6B 0.065(5) 0.067(4) 0.071(4) -0.017(3) 0.002(4) -0.008(3)
N61B 0.062(4) 0.071(3) 0.070(3) -0.007(3) -0.010(3) -0.008(3)
C1W 0.057(4) 0.087(5) 0.067(4) -0.012(4) -0.010(4) 0.001(4)
O11W 0.070(4) 0.090(4) 0.092(4) -0.016(3) -0.011(3) 0.002(3)
N2W 0.065(4) 0.070(3) 0.072(4) -0.017(3) -0.009(3) -0.004(3)
C3W 0.077(5) 0.092(5) 0.076(5) -0.047(5) 0.005(4) -0.014(4)
C4W 0.083(6) 0.093(5) 0.069(4) -0.010(5) -0.011(4) 0.011(4)
C1X 0.077(6) 0.075(4) 0.081(5) -0.018(4) 0.009(5) -0.009(4)
O11X 0.074(4) 0.090(3) 0.075(3) -0.023(3) -0.005(3) -0.005(3)
N2X 0.073(5) 0.081(4) 0.065(3) -0.022(3) -0.002(3) 0.000(3)
C3X 0.104(8) 0.085(5) 0.085(6) -0.023(5) 0.009(5) -0.011(4)
C4X 0.078(6) 0.122(7) 0.086(6) -0.041(6) -0.016(5) 0.009(5)
C1Y 0.072(6) 0.085(5) 0.080(5) -0.010(4) 0.000(4) 0.005(4)
O11Y 0.090(5) 0.094(4) 0.078(4) -0.016(3) -0.005(3) -0.005(3)
N2Y 0.074(5) 0.082(4) 0.067(4) -0.020(3) -0.004(3) -0.002(3)
C3Y 0.074(6) 0.088(5) 0.085(5) 0.002(5) -0.006(5) 0.008(4)
C4Y 0.097(7) 0.106(6) 0.081(6) -0.042(6) -0.011(5) -0.013(5)
C1Z 0.063(5) 0.084(4) 0.062(4) -0.021(4) 0.004(4) -0.015(3)
O11Z 0.073(4) 0.081(3) 0.082(3) -0.013(3) 0.005(3) -0.012(3)
N2Z 0.060(4) 0.076(3) 0.061(3) -0.016(3) -0.004(3) -0.008(3)
C3Z 0.075(6) 0.108(6) 0.067(5) -0.034(5) 0.002(4) 0.006(4)
C4Z 0.081(6) 0.077(5) 0.070(4) -0.012(4) 0.008(4) -0.010(4)

loop_
_atom_type_symbol
_atom_type_description
_atom_type_scat_dispersion_real
_atom_type_scat_dispersion_imag
_atom_type_scat_source
C C 0.0033 0.0016 'International Tables Vol C Tables 4.2.6.8 and 6.1.1.4'
H H 0.0000 0.0000 'International Tables Vol C Tables 4.2.6.8 and 6.1.1.4'
N N 0.0061 0.0033 'International Tables Vol C Tables 4.2.6.8 and 6.1.1.4'
O O 0.0106 0.0060 'International Tables Vol C Tables 4.2.6.8 and 6.1.1.4'
S S 0.1246 0.1234 'International Tables Vol C Tables 4.2.6.8 and 6.1.1.4'

loop_
_geom_angle_atom_site_label_1
_geom_angle_atom_site_label_2
_geom_angle_atom_site_label_3
_geom_angle
C2A N1A C6A 123.7(6)
C2A N1A H1A 118.2
C6A N1A H1A 118.2
N3A C2A N1A 114.1(6)
N3A C2A S21A 125.2(5)
N1A C2A S21A 120.7(5)
C4A N3A C2A 126.4(6)
C4A N3A H3A 116.8
C2A N3A H3A 116.8
O41A C4A N3A 116.3(6)
O41A C4A C5A 126.1(7)
N3A C4A C5A 117.6(6)
C6A C5A C4A 119.0(7)
C6A C5A H5A 120.5
C4A C5A H5A 120.5
N61A C6A C5A 125.9(6)
N61A C6A N1A 115.0(6)
C5A C6A N1A 119.1(6)
C6A N61A H61A 120.0
C6A N61A H61B 120.0
H61A N61A H61B 120.0
C2B N1B C6B 123.7(6)
C2B N1B H1B 118.2
C6B N1B H1B 118.2
N1B C2B N3B 115.9(6)
N1B C2B S21B 120.9(5)
N3B C2B S21B 123.2(5)
C2B N3B C4B 124.7(6)
C2B N3B H3B 117.6
C4B N3B H3B 117.6
O41B C4B C5B 127.3(6)
O41B C4B N3B 115.3(6)
C5B C4B N3B 117.3(6)
C6B C5B C4B 119.7(6)
C6B C5B H5B 120.1
C4B C5B H5B 120.1
N61B C6B C5B 125.7(6)
N61B C6B N1B 115.7(6)
C5B C6B N1B 118.5(7)
C6B N61B H61C 120.0
C6B N61B H61D 120.0
H61C N61B H61D 120.0
O11W C1W N2W 126.1(8)
O11W C1W H1W 116.9
N2W C1W H1W 116.9
C1W N2W C4W 123.0(6)
C1W N2W C3W 119.6(7)
C4W N2W C3W 117.3(7)
N2W C3W H3W1 109.5
N2W C3W H3W2 109.5
H3W1 C3W H3W2 109.5
N2W C3W H3W3 109.5
H3W1 C3W H3W3 109.5
H3W2 C3W H3W3 109.5
N2W C4W H4W1 109.5
N2W C4W H4W2 109.5
H4W1 C4W H4W2 109.5
N2W C4W H4W3 109.5
H4W1 C4W H4W3 109.5
H4W2 C4W H4W3 109.5
O11X C1X N2X 123.5(8)
O11X C1X H1X 118.2
N2X C1X H1X 118.2
C1X N2X C4X 120.7(8)
C1X N2X C3X 120.1(7)
C4X N2X C3X 119.2(7)
N2X C3X H3X1 109.5
N2X C3X H3X2 109.5
H3X1 C3X H3X2 109.5
N2X C3X H3X3 109.5
H3X1 C3X H3X3 109.5
H3X2 C3X H3X3 109.5
N2X C4X H4X1 109.5
N2X C4X H4X2 109.5
H4X1 C4X H4X2 109.5
N2X C4X H4X3 109.5
H4X1 C4X H4X3 109.5
H4X2 C4X H4X3 109.5
O11Y C1Y N2Y 122.9(8)
O11Y C1Y H1Y 118.6
N2Y C1Y H1Y 118.6
C1Y N2Y C3Y 121.0(7)
C1Y N2Y C4Y 121.4(8)
C3Y N2Y C4Y 117.5(7)
N2Y C3Y H3Y1 109.5
N2Y C3Y H3Y2 109.5
H3Y1 C3Y H3Y2 109.5
N2Y C3Y H3Y3 109.5
H3Y1 C3Y H3Y3 109.5
H3Y2 C3Y H3Y3 109.5
N2Y C4Y H4Y1 109.5
N2Y C4Y H4Y2 109.5
H4Y1 C4Y H4Y2 109.5
N2Y C4Y H4Y3 109.5
H4Y1 C4Y H4Y3 109.5
H4Y2 C4Y H4Y3 109.5
O11Z C1Z N2Z 123.3(8)
O11Z C1Z H1Z 118.4
N2Z C1Z H1Z 118.4
C1Z N2Z C3Z 121.3(7)
C1Z N2Z C4Z 120.4(6)
C3Z N2Z C4Z 118.3(6)
N2Z C3Z H3Z1 109.5
N2Z C3Z H3Z2 109.5
H3Z1 C3Z H3Z2 109.5
N2Z C3Z H3Z3 109.5
H3Z1 C3Z H3Z3 109.5
H3Z2 C3Z H3Z3 109.5
N2Z C4Z H4Z1 109.5
N2Z C4Z H4Z2 109.5
H4Z1 C4Z H4Z2 109.5
N2Z C4Z H4Z3 109.5
H4Z1 C4Z H4Z3 109.5
H4Z2 C4Z H4Z3 109.5

loop_
_geom_bond_atom_site_label_1
_geom_bond_atom_site_label_2
_geom_bond_distance
N1A C2A 1.384(8)
N1A C6A 1.389(9)
N1A H1A 0.8800
C2A N3A 1.348(8)
C2A S21A 1.641(7)
N3A C4A 1.374(8)
N3A H3A 0.8800
C4A O41A 1.252(7)
C4A C5A 1.402(9)
C5A C6A 1.377(9)
C5A H5A 0.9500
C6A N61A 1.341(8)
N61A H61A 0.8800
N61A H61B 0.8800
N1B C2B 1.351(9)
N1B C6B 1.403(8)
N1B H1B 0.8800
C2B N3B 1.344(8)
C2B S21B 1.661(7)
N3B C4B 1.400(8)
N3B H3B 0.8800
C4B O41B 1.266(8)
C4B C5B 1.394(10)
C5B C6B 1.372(9)
C5B H5B 0.9500
C6B N61B 1.346(9)
N61B H61C 0.8800
N61B H61D 0.8800
C1W O11W 1.237(9)
C1W N2W 1.323(9)
C1W H1W 0.9500
N2W C4W 1.443(9)
N2W C3W 1.472(8)
C3W H3W1 0.9800
C3W H3W2 0.9800
C3W H3W3 0.9800
C4W H4W1 0.9800
C4W H4W2 0.9800
C4W H4W3 0.9800
C1X O11X 1.229(10)
C1X N2X 1.353(9)
C1X H1X 0.9500
N2X C4X 1.444(10)
N2X C3X 1.446(10)
C3X H3X1 0.9800
C3X H3X2 0.9800
C3X H3X3 0.9800
C4X H4X1 0.9800
C4X H4X2 0.9800
C4X H4X3 0.9800
C1Y O11Y 1.252(10)
C1Y N2Y 1.335(10)
C1Y H1Y 0.9500
N2Y C3Y 1.433(9)
N2Y C4Y 1.448(9)
C3Y H3Y1 0.9800
C3Y H3Y2 0.9800
C3Y H3Y3 0.9800
C4Y H4Y1 0.9800
C4Y H4Y2 0.9800
C4Y H4Y3 0.9800
C1Z O11Z 1.242(8)
C1Z N2Z 1.343(8)
C1Z H1Z 0.9500
N2Z C3Z 1.445(10)
N2Z C4Z 1.463(9)
C3Z H3Z1 0.9800
C3Z H3Z2 0.9800
C3Z H3Z3 0.9800
C4Z H4Z1 0.9800
C4Z H4Z2 0.9800
C4Z H4Z3 0.9800

loop_
_geom_hbond_atom_site_label_D
_geom_hbond_atom_site_label_H
_geom_hbond_atom_site_label_A
_geom_hbond_site_symmetry_A
_geom_hbond_distance_DH
_geom_hbond_distance_HA
_geom_hbond_distance_DA
_geom_hbond_angle_DHA
N1A H1A O41B . 0.88 1.76 2.601(7) 160.0
N3A H3A O11X . 0.88 1.88 2.756(7) 170.4
N61A H61A O11W . 0.88 1.96 2.834(9) 171.8
N61A H61B O41B . 0.88 2.20 2.929(8) 140.2
N1B H1B O41A 1_465 0.88 1.78 2.620(7) 158.6
N3B H3B O11Y . 0.88 1.87 2.738(9) 169.3
N61B H61C O11Z . 0.88 1.96 2.840(8) 173.7
N61B H61D O41A 1_465 0.88 2.21 2.937(7) 140.1

loop_
_geom_torsion_atom_site_label_1
_geom_torsion_atom_site_label_2
_geom_torsion_atom_site_label_3
_geom_torsion_atom_site_label_4
_geom_torsion
C6A N1A C2A N3A -0.2(12)
C6A N1A C2A S21A 178.1(7)
N1A C2A N3A C4A 3.2(12)
S21A C2A N3A C4A -175.1(8)
C2A N3A C4A O41A 178.8(8)
C2A N3A C4A C5A -2.9(13)
O41A C4A C5A C6A 177.6(9)
N3A C4A C5A C6A -0.5(12)
C4A C5A C6A N61A -178.2(9)
C4A C5A C6A N1A 3.2(12)
C2A N1A C6A N61A 178.4(8)
C2A N1A C6A C5A -2.9(13)
C6B N1B C2B N3B -1.3(12)
C6B N1B C2B S21B 178.2(7)
N1B C2B N3B C4B 4.8(12)
S21B C2B N3B C4B -174.7(7)
C2B N3B C4B O41B 179.0(8)
C2B N3B C4B C5B -4.6(12)
O41B C4B C5B C6B 176.6(9)
N3B C4B C5B C6B 0.8(12)
C4B C5B C6B N61B -179.9(9)
C4B C5B C6B N1B 2.4(12)
C2B N1B C6B N61B 179.9(8)
C2B N1B C6B C5B -2.2(13)
O11W C1W N2W C4W 179.8(9)
O11W C1W N2W C3W -1.1(14)
O11X C1X N2X C4X 179.0(10)
O11X C1X N2X C3X 2.6(14)
O11Y C1Y N2Y C3Y -1.2(15)
O11Y C1Y N2Y C4Y 176.8(9)
O11Z C1Z N2Z C3Z 2.0(14)
O11Z C1Z N2Z C4Z -179.0(8)

loop_
_cod_related_entry_id
_cod_related_entry_database
_cod_related_entry_code
1 ChemSpider 30654411
